data_4310716
loop_
_publ_author_name
'Carmela Magliocchi'
'Xiaobing Xie'
'Timothy Hughbanks'

_publ_section_title
;
 Cyanide-Melt Synthesis of Reduced Molybdenum Selenide Clusters
;
_journal_name_full 'Inorganic Chemistry'
_journal_page_first 1902
_journal_page_last 1911
_journal_paper_doi 10.1021/ic035050u
_journal_volume 43
_journal_year 2004
_chemical_formula_sum 'C13 H4 K7 Mo4 N12 Na O6 Se4'
_chemical_formula_weight 1420.57
_chemical_name_systematic
; 
 ? 
;
_space_group_IT_number 19
_symmetry_cell_setting orthorhombic
_symmetry_space_group_name_Hall 'P 2ac 2ab'
_symmetry_space_group_name_H-M 'P 21 21 21'
_atom_sites_solution_hydrogens geom
_atom_sites_solution_primary direct
_atom_sites_solution_secondary difmap
_audit_creation_method SHELXL-97
_cell_angle_alpha 90.00
_cell_angle_beta 90.00
_cell_angle_gamma 90.00
_cell_formula_units_Z 4
_cell_length_a 11.8498(5)
_cell_length_b 12.2360(6)
_cell_length_c 24.4645(11)
_cell_measurement_temperature 110(2)
_cell_volume 3547.2(3)
_computing_structure_refinement 'SHELXL-97 (Sheldrick, 1997)'
_computing_structure_solution 'SHELXS-97 (Sheldrick, 1990)'
_diffrn_ambient_temperature 110(2)
_diffrn_measured_fraction_theta_full 0.984
_diffrn_measured_fraction_theta_max 0.984
_diffrn_radiation_monochromator graphite
_diffrn_radiation_source 'fine-focus sealed tube'
_diffrn_radiation_type MoK\a
_diffrn_radiation_wavelength 0.71073
_diffrn_reflns_av_R_equivalents 0.0233
_diffrn_reflns_av_sigmaI/netI 0.0262
_diffrn_reflns_limit_h_max 15
_diffrn_reflns_limit_h_min -15
_diffrn_reflns_limit_k_max 16
_diffrn_reflns_limit_k_min -10
_diffrn_reflns_limit_l_max 32
_diffrn_reflns_limit_l_min -30
_diffrn_reflns_number 22689
_diffrn_reflns_theta_full 28.28
_diffrn_reflns_theta_max 28.28
_diffrn_reflns_theta_min 1.86
_exptl_absorpt_coefficient_mu 6.370
_exptl_absorpt_correction_T_max 0.5979
_exptl_absorpt_correction_T_min 0.2140
_exptl_crystal_density_diffrn 2.660
_exptl_crystal_density_method 'not measured'
_exptl_crystal_F_000 2648
_exptl_crystal_size_max 0.35
_exptl_crystal_size_mid 0.16
_exptl_crystal_size_min 0.09
_refine_diff_density_max 0.782
_refine_diff_density_min -1.052
_refine_diff_density_rms 0.109
_refine_ls_abs_structure_details 'Flack H D (1983), Acta Cryst. A39, 876-881'
_refine_ls_abs_structure_Flack 0.011(4)
_refine_ls_extinction_method none
_refine_ls_goodness_of_fit_ref 1.043
_refine_ls_hydrogen_treatment mixed
_refine_ls_matrix_type full
_refine_ls_number_parameters 452
_refine_ls_number_reflns 8470
_refine_ls_number_restraints 0
_refine_ls_restrained_S_all 1.043
_refine_ls_R_factor_all 0.0217
_refine_ls_R_factor_gt 0.0203
_refine_ls_shift/su_max 0.002
_refine_ls_shift/su_mean 0.000
_refine_ls_structure_factor_coef Fsqd
_refine_ls_weighting_details 'calc w=1/[\s^2^(Fo^2^)+(0.0274P)^2^+1.3496P] where P=(Fo^2^+2Fc^2^)/3'
_refine_ls_weighting_scheme calc
_refine_ls_wR_factor_gt 0.0492
_refine_ls_wR_factor_ref 0.0495
_reflns_number_gt 8133
_reflns_number_total 8470
_reflns_threshold_expression >2sigma(I)
_cod_data_source_file ic035050usi20031203_012455_2.cif
_cod_data_source_block NaK7Mo4Se4(CN)12_5H2O_MeOH_(5)
_cod_depositor_comments
;
The following automatic conversions were performed:
'_symmetry_cell_setting' value 'Orthorhombic' changed to 'orthorhombic'
according to '/home/saulius/struct/CIF-dictionaries/cif_core.dic'
dictionary named 'cif_core.dic' version 2.4.1 from 2010-06-29.

Automatic conversion script
Id: cif_fix_enum 1527 2010-12-29 10:47:43Z saulius 
;
_cod_database_code 4310716

loop_
_symmetry_equiv_pos_as_xyz
'x, y, z'
'-x+1/2, -y, z+1/2'
'-x, y+1/2, -z+1/2'
'x+1/2, -y+1/2, -z'

loop_
_atom_site_label
_atom_site_type_symbol
_atom_site_fract_x
_atom_site_fract_y
_atom_site_fract_z
_atom_site_U_iso_or_equiv
_atom_site_adp_type
_atom_site_occupancy
_atom_site_symmetry_multiplicity
_atom_site_calc_flag
_atom_site_refinement_flags
_atom_site_disorder_assembly
_atom_site_disorder_group
Mo1 Mo 0.78478(2) 0.95341(2) 0.595582(13) 0.01055(6) Uani 1 1 d . . .
Mo2 Mo 0.62061(2) 0.98105(2) 0.682804(12) 0.01079(6) Uani 1 1 d . . .
Mo3 Mo 0.62337(2) 1.13417(2) 0.591893(12) 0.01080(6) Uani 1 1 d . . .
Mo4 Mo 0.80647(2) 1.13495(2) 0.671088(12) 0.01123(6) Uani 1 1 d . . .
Se1 Se 0.82518(3) 0.93736(3) 0.695922(14) 0.01233(7) Uani 1 1 d . . .
Se2 Se 0.57595(3) 0.93608(3) 0.585677(14) 0.01257(7) Uani 1 1 d . . .
Se3 Se 0.60536(3) 1.18560(3) 0.691128(14) 0.01289(7) Uani 1 1 d . . .
Se4 Se 0.82876(3) 1.14804(3) 0.569207(14) 0.01257(7) Uani 1 1 d . . .
C11 C 0.7851(3) 0.9186(3) 0.50802(16) 0.0160(7) Uani 1 1 d . . .
N11 N 0.7868(3) 0.8938(3) 0.46264(13) 0.0188(7) Uani 1 1 d . . .
C12 C 0.7835(3) 0.7757(3) 0.59905(15) 0.0154(7) Uani 1 1 d . . .
N12 N 0.7854(3) 0.6806(3) 0.59913(15) 0.0229(7) Uani 1 1 d . . .
C13 C 0.9649(3) 0.9262(3) 0.58650(15) 0.0163(7) Uani 1 1 d . . .
N13 N 1.0602(3) 0.9095(3) 0.58081(15) 0.0224(7) Uani 1 1 d . . .
C21 C 0.6116(3) 0.9775(3) 0.77165(15) 0.0144(7) Uani 1 1 d . . .
N21 N 0.6014(3) 0.9702(3) 0.81864(13) 0.0215(7) Uani 1 1 d . . .
C22 C 0.5968(3) 0.8070(3) 0.69357(14) 0.0132(7) Uani 1 1 d . . .
N22 N 0.5820(3) 0.7138(3) 0.69885(13) 0.0184(7) Uani 1 1 d . . .
C23 C 0.4388(3) 0.9778(3) 0.69427(16) 0.0178(8) Uani 1 1 d . . .
N23 N 0.3420(3) 0.9696(3) 0.70228(15) 0.0277(8) Uani 1 1 d . . .
C31 C 0.4418(3) 1.1547(3) 0.58800(15) 0.0157(7) Uani 1 1 d . . .
N31 N 0.3447(3) 1.1675(3) 0.58362(15) 0.0252(8) Uani 1 1 d . . .
C32 C 0.6009(3) 1.1333(3) 0.50396(15) 0.0161(7) Uani 1 1 d . . .
N32 N 0.5874(3) 1.1388(3) 0.45729(13) 0.0242(7) Uani 1 1 d . . .
C33 C 0.6156(3) 1.3099(3) 0.57655(15) 0.0172(7) Uani 1 1 d . . .
N33 N 0.6069(3) 1.4023(3) 0.56529(14) 0.0256(8) Uani 1 1 d . . .
C41 C 0.8371(3) 1.1623(3) 0.75806(16) 0.0174(8) Uani 1 1 d . . .
N41 N 0.8587(3) 1.1820(3) 0.80302(14) 0.0263(8) Uani 1 1 d . . .
C42 C 0.9894(3) 1.1368(3) 0.66973(15) 0.0160(7) Uani 1 1 d . . .
N42 N 1.0866(3) 1.1400(3) 0.66801(14) 0.0248(7) Uani 1 1 d . . .
C43 C 0.8373(3) 1.3096(3) 0.66973(15) 0.0176(7) Uani 1 1 d . . .
N43 N 0.8596(3) 1.4011(3) 0.67106(16) 0.0289(8) Uani 1 1 d . . .
K1 K 0.83038(9) 1.10310(7) 0.42264(4) 0.02578(19) Uani 1 1 d . . 3
K2 K 0.64214(7) 1.49956(8) 0.67599(4) 0.02437(18) Uani 1 1 d . . 3
K3 K 1.11942(8) 1.13141(8) 0.55339(4) 0.0280(2) Uani 1 1 d . . 3
K4 K 0.30175(8) 1.21165(8) 0.70052(4) 0.0272(2) Uani 1 1 d . . 3
K5 K 1.11174(8) 0.92100(9) 0.71017(5) 0.0347(2) Uani 1 1 d . . 3
K6 K 0.63262(7) 1.19743(8) 0.85214(4) 0.02458(19) Uani 1 1 d . . 3
K7 K 0.9535(2) 0.7303(2) 0.50620(6) 0.0295(7) Uani 0.610(6) 1 d P . 3
K7A K 0.8903(5) 0.6830(3) 0.49323(17) 0.0476(18) Uani 0.390(6) 1 d P . 3
Na1 Na 0.37052(17) 1.03487(16) 0.44452(10) 0.0437(5) Uani 1 1 d . . 2
O14 O 0.5005(3) 0.9592(3) 0.37752(14) 0.0326(7) Uani 1 1 d . . 1
C14 C 0.5571(4) 0.8834(4) 0.41359(18) 0.0334(11) Uani 1 1 d . . 1
O11 O 1.0411(3) 0.8584(3) 0.42698(13) 0.0305(7) Uani 1 1 d . . .
O12 O 0.6590(3) 1.1115(3) 0.33976(13) 0.0367(8) Uani 1 1 d . . .
O13 O 0.1532(3) 1.1436(3) 0.78362(14) 0.0433(9) Uani 1 1 d . . .
O15 O 0.7889(6) 0.6280(5) 0.4061(6) 0.065(4) Uani 0.638(16) 1 d P . .
O15A O 0.8019(7) 0.5925(12) 0.4520(7) 0.044(5) Uani 0.362(16) 1 d P . .
O31 O 0.3372(7) 1.0250(7) 0.4784(4) 0.0197(18) Uiso 0.33 1 d P . .
O32 O 0.5674(8) 0.8113(9) 0.4489(5) 0.041(3) Uani 0.33 1 d P . .
O33 O 0.4889(6) 1.0379(6) 0.3971(3) 0.0068(13) Uiso 0.33 1 d P . .

loop_
_atom_site_aniso_label
_atom_site_aniso_U_11
_atom_site_aniso_U_22
_atom_site_aniso_U_33
_atom_site_aniso_U_23
_atom_site_aniso_U_13
_atom_site_aniso_U_12
Mo1 0.00859(13) 0.01065(14) 0.01241(14) -0.00018(11) 0.00109(11) 0.00040(10)
Mo2 0.00799(13) 0.01181(14) 0.01257(14) 0.00135(11) 0.00149(11) 0.00057(11)
Mo3 0.00876(12) 0.01089(13) 0.01274(14) 0.00084(11) 0.00122(11) 0.00080(11)
Mo4 0.00904(13) 0.01100(14) 0.01364(14) -0.00053(11) 0.00096(11) 0.00003(11)
Se1 0.00975(15) 0.01317(16) 0.01408(16) 0.00074(13) -0.00008(14) 0.00064(13)
Se2 0.00959(15) 0.01307(17) 0.01506(17) 0.00063(13) -0.00015(13) -0.00065(13)
Se3 0.01153(16) 0.01295(16) 0.01420(16) 0.00012(13) 0.00222(14) 0.00203(13)
Se4 0.01016(15) 0.01300(16) 0.01456(17) 0.00111(13) 0.00166(13) -0.00064(13)
C11 0.0121(16) 0.0111(17) 0.025(2) 0.0013(15) 0.0017(15) -0.0001(14)
N11 0.0232(17) 0.0151(16) 0.0181(16) 0.0004(12) 0.0030(14) 0.0014(13)
C12 0.0108(16) 0.0181(18) 0.0173(18) 0.0002(14) 0.0016(14) 0.0009(14)
N12 0.0228(17) 0.0150(16) 0.0309(19) 0.0002(14) 0.0020(15) -0.0007(14)
C13 0.0205(18) 0.0107(17) 0.0176(18) -0.0006(14) 0.0017(15) -0.0015(14)
N13 0.0130(15) 0.0225(17) 0.032(2) -0.0013(15) 0.0021(14) 0.0008(13)
C21 0.0093(15) 0.0118(17) 0.0221(18) -0.0004(14) 0.0027(15) 0.0001(14)
N21 0.0194(16) 0.0256(18) 0.0196(16) -0.0013(13) 0.0014(14) 0.0033(14)
C22 0.0068(15) 0.0200(18) 0.0127(16) -0.0009(14) 0.0003(13) 0.0003(13)
N22 0.0185(15) 0.0192(17) 0.0176(16) -0.0006(13) 0.0011(13) -0.0001(13)
C23 0.0140(17) 0.0203(19) 0.0192(18) 0.0074(15) 0.0039(15) 0.0035(15)
N23 0.0143(16) 0.037(2) 0.032(2) 0.0145(16) 0.0055(14) 0.0050(15)
C31 0.0181(18) 0.0134(17) 0.0157(17) 0.0025(14) 0.0019(15) 0.0017(14)
N31 0.0175(17) 0.0246(18) 0.034(2) 0.0110(15) 0.0018(15) 0.0041(14)
C32 0.0115(16) 0.0128(17) 0.0238(19) 0.0003(14) 0.0001(14) 0.0023(14)
N32 0.0247(17) 0.0291(19) 0.0189(17) 0.0004(15) 0.0010(14) 0.0037(16)
C33 0.0158(17) 0.0191(18) 0.0168(17) -0.0031(14) -0.0032(15) 0.0008(15)
N33 0.038(2) 0.0167(17) 0.0218(17) -0.0003(13) -0.0078(16) 0.0018(16)
C41 0.0095(16) 0.0190(19) 0.024(2) -0.0007(15) 0.0000(15) 0.0005(14)
N41 0.0266(18) 0.0314(19) 0.0208(17) -0.0052(15) -0.0058(15) 0.0000(16)
C42 0.0156(17) 0.0155(17) 0.0170(18) -0.0027(15) -0.0002(14) -0.0018(15)
N42 0.0125(15) 0.034(2) 0.0281(18) -0.0008(16) -0.0011(14) -0.0025(15)
C43 0.0147(17) 0.0197(19) 0.0184(18) -0.0007(15) 0.0017(15) 0.0013(15)
N43 0.0282(19) 0.0179(17) 0.040(2) -0.0028(15) 0.0086(17) -0.0022(15)
K1 0.0406(5) 0.0174(4) 0.0193(4) 0.0003(3) 0.0061(4) -0.0020(4)
K2 0.0216(4) 0.0248(4) 0.0267(4) -0.0078(4) 0.0025(3) 0.0048(4)
K3 0.0326(5) 0.0286(5) 0.0228(4) 0.0064(4) -0.0092(4) -0.0135(4)
K4 0.0307(5) 0.0309(5) 0.0201(4) 0.0039(4) -0.0075(4) -0.0118(4)
K5 0.0139(4) 0.0373(5) 0.0528(6) 0.0250(5) -0.0004(4) 0.0004(4)
K6 0.0151(4) 0.0260(5) 0.0326(5) 0.0020(4) -0.0023(4) -0.0022(4)
K7 0.0328(12) 0.0397(13) 0.0161(8) -0.0051(7) -0.0003(7) 0.0217(11)
K7A 0.064(3) 0.0338(19) 0.046(2) 0.0113(16) 0.032(2) 0.026(2)
Na1 0.0285(10) 0.0277(10) 0.0750(16) -0.0024(10) -0.0142(11) 0.0001(8)
O14 0.0242(15) 0.0353(18) 0.0381(18) 0.0126(15) -0.0001(14) -0.0003(14)
C14 0.041(3) 0.036(3) 0.023(2) 0.0125(19) -0.009(2) -0.021(2)
O11 0.0286(16) 0.0293(17) 0.0337(17) -0.0068(14) 0.0033(14) 0.0081(14)
O12 0.0427(19) 0.0345(19) 0.0329(17) -0.0060(14) 0.0154(16) 0.0010(15)
O13 0.061(2) 0.0364(19) 0.0327(18) 0.0006(15) 0.0040(17) -0.0057(19)
O15 0.041(4) 0.023(3) 0.133(11) 0.004(4) 0.043(5) -0.002(3)
O15A 0.012(4) 0.048(8) 0.072(11) -0.047(8) 0.002(5) -0.005(4)
O32 0.032(5) 0.036(6) 0.056(7) -0.017(5) -0.015(5) -0.003(5)

loop_
_atom_type_symbol
_atom_type_description
_atom_type_scat_dispersion_real
_atom_type_scat_dispersion_imag
_atom_type_scat_source
C C 0.0033 0.0016 'International Tables Vol C Tables 4.2.6.8 and 6.1.1.4'
H H 0.0000 0.0000 'International Tables Vol C Tables 4.2.6.8 and 6.1.1.4'
N N 0.0061 0.0033 'International Tables Vol C Tables 4.2.6.8 and 6.1.1.4'
Se Se -0.0929 2.2259 'International Tables Vol C Tables 4.2.6.8 and 6.1.1.4'
Mo Mo -1.6832 0.6857 'International Tables Vol C Tables 4.2.6.8 and 6.1.1.4'
O O 0.0106 0.0060 'International Tables Vol C Tables 4.2.6.8 and 6.1.1.4'
K K 0.2009 0.2494 'International Tables Vol C Tables 4.2.6.8 and 6.1.1.4'
Na Na 0.0362 0.0249 'International Tables Vol C Tables 4.2.6.8 and 6.1.1.4'

loop_
_geom_angle_atom_site_label_1
_geom_angle_atom_site_label_2
_geom_angle_atom_site_label_3
_geom_angle
_geom_angle_site_symmetry_1
_geom_angle_site_symmetry_3
_geom_angle_publ_flag
C13 Mo1 C12 81.84(13) . . ?
C13 Mo1 C11 82.41(14) . . ?
C12 Mo1 C11 80.98(14) . . ?
C13 Mo1 Se2 162.12(10) . . ?
C12 Mo1 Se2 84.93(9) . . ?
C11 Mo1 Se2 83.69(9) . . ?
C13 Mo1 Se1 84.29(10) . . ?
C12 Mo1 Se1 83.40(10) . . ?
C11 Mo1 Se1 160.74(10) . . ?
Se2 Mo1 Se1 106.118(16) . . ?
C13 Mo1 Se4 85.14(10) . . ?
C12 Mo1 Se4 162.76(10) . . ?
C11 Mo1 Se4 86.16(10) . . ?
Se2 Mo1 Se4 105.091(16) . . ?
Se1 Mo1 Se4 106.549(16) . . ?
C13 Mo1 Mo4 95.47(10) . . ?
C12 Mo1 Mo4 137.82(10) . . ?
C11 Mo1 Mo4 140.71(10) . . ?
Se2 Mo1 Mo4 102.403(14) . . ?
Se1 Mo1 Mo4 54.541(12) . . ?
Se4 Mo1 Mo4 54.646(12) . . ?
C13 Mo1 Mo2 138.64(10) . . ?
C12 Mo1 Mo2 94.75(10) . . ?
C11 Mo1 Mo2 138.06(9) . . ?
Se2 Mo1 Mo2 54.381(12) . . ?
Se1 Mo1 Mo2 54.454(12) . . ?
Se4 Mo1 Mo2 102.486(14) . . ?
Mo4 Mo1 Mo2 60.181(10) . . ?
C13 Mo1 Mo3 139.05(10) . . ?
C12 Mo1 Mo3 138.76(9) . . ?
C11 Mo1 Mo3 96.81(10) . . ?
Se2 Mo1 Mo3 54.050(12) . . ?
Se1 Mo1 Mo3 102.365(14) . . ?
Se4 Mo1 Mo3 54.074(12) . . ?
Mo4 Mo1 Mo3 59.904(10) . . ?
Mo2 Mo1 Mo3 59.814(10) . . ?
C13 Mo1 K7 49.67(11) . . ?
C12 Mo1 K7 49.29(10) . . ?
C11 Mo1 K7 48.27(10) . . ?
Se2 Mo1 K7 112.45(4) . . ?
Se1 Mo1 K7 112.54(3) . . ?
Se4 Mo1 K7 113.47(4) . . ?
Mo4 Mo1 K7 145.14(4) . . ?
Mo2 Mo1 K7 144.03(4) . . ?
Mo3 Mo1 K7 145.08(3) . . ?
C22 Mo2 C23 80.62(14) . . ?
C22 Mo2 C21 81.52(13) . . ?
C23 Mo2 C21 79.76(14) . . ?
C22 Mo2 Se2 82.60(9) . . ?
C23 Mo2 Se2 84.76(11) . . ?
C21 Mo2 Se2 159.39(9) . . ?
C22 Mo2 Se1 84.29(9) . . ?
C23 Mo2 Se1 160.01(10) . . ?
C21 Mo2 Se1 85.13(9) . . ?
Se2 Mo2 Se1 106.278(16) . . ?
C22 Mo2 Se3 163.53(9) . . ?
C23 Mo2 Se3 86.36(10) . . ?
C21 Mo2 Se3 86.29(9) . . ?
Se2 Mo2 Se3 106.320(16) . . ?
Se1 Mo2 Se3 105.752(16) . . ?
C22 Mo2 Mo1 93.56(9) . . ?
C23 Mo2 Mo1 139.12(11) . . ?
C21 Mo2 Mo1 139.76(9) . . ?
Se2 Mo2 Mo1 54.368(11) . . ?
Se1 Mo2 Mo1 54.634(12) . . ?
Se3 Mo2 Mo1 102.889(14) . . ?
C22 Mo2 Mo3 136.76(9) . . ?
C23 Mo2 Mo3 96.98(10) . . ?
C21 Mo2 Mo3 140.99(9) . . ?
Se2 Mo2 Mo3 54.291(12) . . ?
Se1 Mo2 Mo3 102.988(14) . . ?
Se3 Mo2 Mo3 54.707(12) . . ?
Mo1 Mo2 Mo3 60.404(10) . . ?
C22 Mo2 Mo4 138.33(9) . . ?
C23 Mo2 Mo4 140.75(10) . . ?
C21 Mo2 Mo4 98.52(9) . . ?
Se2 Mo2 Mo4 102.078(14) . . ?
Se1 Mo2 Mo4 54.426(12) . . ?
Se3 Mo2 Mo4 54.501(12) . . ?
Mo1 Mo2 Mo4 59.794(10) . . ?
Mo3 Mo2 Mo4 59.973(10) . . ?
C32 Mo3 C31 80.50(13) . . ?
C32 Mo3 C33 80.16(14) . . ?
C31 Mo3 C33 80.60(14) . . ?
C32 Mo3 Se2 84.67(10) . . ?
C31 Mo3 Se2 83.48(10) . . ?
C33 Mo3 Se2 159.57(10) . . ?
C32 Mo3 Se4 84.25(10) . . ?
C31 Mo3 Se4 161.37(10) . . ?
C33 Mo3 Se4 86.32(10) . . ?
Se2 Mo3 Se4 105.766(15) . . ?
C32 Mo3 Se3 161.44(10) . . ?
C31 Mo3 Se3 85.94(10) . . ?
C33 Mo3 Se3 85.18(10) . . ?
Se2 Mo3 Se3 106.432(16) . . ?
Se4 Mo3 Se3 106.226(16) . . ?
C32 Mo3 Mo2 138.98(10) . . ?
C31 Mo3 Mo2 95.58(10) . . ?
C33 Mo3 Mo2 139.90(10) . . ?
Se2 Mo3 Mo2 54.389(12) . . ?
Se4 Mo3 Mo2 102.962(14) . . ?
Se3 Mo3 Mo2 54.725(12) . . ?
C32 Mo3 Mo4 138.83(10) . . ?
C31 Mo3 Mo4 140.26(10) . . ?
C33 Mo3 Mo4 98.19(10) . . ?
Se2 Mo3 Mo4 102.239(14) . . ?
Se4 Mo3 Mo4 54.688(12) . . ?
Se3 Mo3 Mo4 54.548(11) . . ?
Mo2 Mo3 Mo4 60.076(10) . . ?
C32 Mo3 Mo1 96.16(10) . . ?
C31 Mo3 Mo1 137.55(10) . . ?
C33 Mo3 Mo1 140.97(10) . . ?
Se2 Mo3 Mo1 54.135(11) . . ?
Se4 Mo3 Mo1 54.703(12) . . ?
Se3 Mo3 Mo1 102.399(14) . . ?
Mo2 Mo3 Mo1 59.783(10) . . ?
Mo4 Mo3 Mo1 59.622(10) . . ?
C42 Mo4 C43 79.71(14) . . ?
C42 Mo4 C41 81.21(14) . . ?
C43 Mo4 C41 80.55(14) . . ?
C42 Mo4 Se1 85.70(10) . . ?
C43 Mo4 Se1 160.21(10) . . ?
C41 Mo4 Se1 84.09(10) . . ?
C42 Mo4 Se3 161.71(10) . . ?
C43 Mo4 Se3 85.38(10) . . ?
C41 Mo4 Se3 85.97(9) . . ?
Se1 Mo4 Se3 105.972(16) . . ?
C42 Mo4 Se4 83.05(10) . . ?
C43 Mo4 Se4 84.50(10) . . ?
C41 Mo4 Se4 159.96(10) . . ?
Se1 Mo4 Se4 107.049(16) . . ?
Se3 Mo4 Se4 106.136(16) . . ?
C42 Mo4 Mo1 94.98(10) . . ?
C43 Mo4 Mo1 139.46(10) . . ?
C41 Mo4 Mo1 138.81(10) . . ?
Se1 Mo4 Mo1 54.731(12) . . ?
Se3 Mo4 Mo1 103.257(14) . . ?
Se4 Mo4 Mo1 54.980(12) . . ?
C42 Mo4 Mo3 137.36(10) . . ?
C43 Mo4 Mo3 96.81(10) . . ?
C41 Mo4 Mo3 140.65(9) . . ?
Se1 Mo4 Mo3 102.978(14) . . ?
Se3 Mo4 Mo3 54.754(12) . . ?
Se4 Mo4 Mo3 54.386(12) . . ?
Mo1 Mo4 Mo3 60.474(10) . . ?
C42 Mo4 Mo2 139.85(10) . . ?
C43 Mo4 Mo2 140.02(10) . . ?
C41 Mo4 Mo2 97.41(10) . . ?
Se1 Mo4 Mo2 54.436(12) . . ?
Se3 Mo4 Mo2 54.725(12) . . ?
Se4 Mo4 Mo2 102.621(14) . . ?
Mo1 Mo4 Mo2 60.025(10) . . ?
Mo3 Mo4 Mo2 59.951(10) . . ?
Mo4 Se1 Mo2 71.138(13) . . ?
Mo4 Se1 Mo1 70.728(13) . . ?
Mo2 Se1 Mo1 70.913(13) . . ?
Mo4 Se1 K5 99.75(2) . . ?
Mo2 Se1 K5 170.87(2) . . ?
Mo1 Se1 K5 107.09(2) . . ?
Mo3 Se2 Mo1 71.816(13) . . ?
Mo3 Se2 Mo2 71.320(14) . . ?
Mo1 Se2 Mo2 71.251(13) . . ?
Mo3 Se2 K7A 128.40(7) . 4_466 ?
Mo1 Se2 K7A 139.68(12) . 4_466 ?
Mo2 Se2 K7A 143.42(9) . 4_466 ?
Mo3 Se2 K7 136.63(4) . 4_466 ?
Mo1 Se2 K7 122.98(5) . 4_466 ?
Mo2 Se2 K7 149.49(3) . 4_466 ?
K7A Se2 K7 17.25(9) 4_466 4_466 ?
Mo4 Se3 Mo3 70.698(13) . . ?
Mo4 Se3 Mo2 70.773(13) . . ?
Mo3 Se3 Mo2 70.568(13) . . ?
Mo4 Se3 K4 167.88(2) . . ?
Mo3 Se3 K4 99.643(19) . . ?
Mo2 Se3 K4 99.44(2) . . ?
Mo4 Se3 K2 96.835(18) . . ?
Mo3 Se3 K2 98.387(18) . . ?
Mo2 Se3 K2 165.360(19) . . ?
K4 Se3 K2 91.75(2) . . ?
Mo3 Se4 Mo4 70.926(13) . . ?
Mo3 Se4 Mo1 71.223(13) . . ?
Mo4 Se4 Mo1 70.374(14) . . ?
Mo3 Se4 K3 170.31(2) . . ?
Mo4 Se4 K3 102.197(19) . . ?
Mo1 Se4 K3 100.27(2) . . ?
Mo3 Se4 K1 102.36(2) . . ?
Mo4 Se4 K1 166.36(2) . . ?
Mo1 Se4 K1 96.363(19) . . ?
K3 Se4 K1 82.86(2) . . ?
N11 C11 Mo1 175.9(3) . . ?
N11 C11 K7 77.0(2) . . ?
Mo1 C11 K7 99.39(13) . . ?
N11 C11 K1 62.7(2) . . ?
Mo1 C11 K1 121.01(15) . . ?
K7 C11 K1 115.10(12) . . ?
N11 C11 K7A 69.1(2) . . ?
Mo1 C11 K7A 106.92(16) . . ?
K7 C11 K7A 18.39(9) . . ?
K1 C11 K7A 121.00(13) . . ?
C11 N11 K1 95.7(3) . . ?
C11 N11 K7A 89.6(3) . . ?
K1 N11 K7A 144.49(17) . . ?
C11 N11 K7 81.1(2) . . ?
K1 N11 K7 127.84(14) . . ?
K7A N11 K7 19.27(10) . . ?
C11 N11 K6 161.5(3) . 2_674 ?
K1 N11 K6 88.14(9) . 2_674 ?
K7A N11 K6 77.11(10) . 2_674 ?
K7 N11 K6 82.31(9) . 2_674 ?
N12 C12 Mo1 177.4(3) . . ?
N12 C12 K7 79.0(3) . . ?
Mo1 C12 K7 98.42(14) . . ?
N12 C12 K7A 68.1(3) . . ?
Mo1 C12 K7A 109.29(15) . . ?
K7 C12 K7A 18.58(9) . . ?
C12 N12 K7A 89.8(3) . . ?
C12 N12 Na1 151.6(3) . 4_566 ?
K7A N12 Na1 62.97(11) . 4_566 ?
C12 N12 K7 79.3(3) . . ?
K7A N12 K7 18.87(11) . . ?
Na1 N12 K7 72.28(10) 4_566 . ?
C12 N12 K2 130.5(3) . 1_545 ?
K7A N12 K2 136.80(16) . 1_545 ?
Na1 N12 K2 77.96(9) 4_566 1_545 ?
K7 N12 K2 150.22(12) . 1_545 ?
N13 C13 Mo1 178.2(4) . . ?
N13 C13 K7 80.2(3) . . ?
Mo1 C13 K7 98.06(13) . . ?
N13 C13 K3 63.3(2) . . ?
Mo1 C13 K3 117.80(14) . . ?
K7 C13 K3 117.99(13) . . ?
N13 C13 K5 67.3(3) . . ?
Mo1 C13 K5 113.82(14) . . ?
K7 C13 K5 123.81(12) . . ?
K3 C13 K5 87.07(9) . . ?
C13 N13 K3 95.7(3) . . ?
C13 N13 K7 78.4(3) . . ?
K3 N13 K7 128.61(13) . . ?
C13 N13 K5 93.4(3) . . ?
K3 N13 K5 98.10(10) . . ?
K7 N13 K5 132.95(12) . . ?
N21 C21 Mo2 175.4(3) . . ?
N21 C21 K2 61.5(2) . 3_646 ?
Mo2 C21 K2 115.68(13) . 3_646 ?
N21 C21 K6 59.1(2) . . ?
Mo2 C21 K6 124.65(14) . . ?
K2 C21 K6 76.83(8) 3_646 . ?
N21 C21 K4 76.4(2) . 3_646 ?
Mo2 C21 K4 101.51(12) . 3_646 ?
K2 C21 K4 105.72(10) 3_646 3_646 ?
K6 C21 K4 127.98(11) . 3_646 ?
C21 N21 K1 152.9(3) . 2_675 ?
C21 N21 K2 98.0(3) . 3_646 ?
K1 N21 K2 106.44(11) 2_675 3_646 ?
C21 N21 K6 101.0(3) . . ?
K1 N21 K6 90.76(10) 2_675 . ?
K2 N21 K6 89.75(9) 3_646 . ?
C21 N21 K4 84.2(2) . 3_646 ?
K1 N21 K4 74.39(8) 2_675 3_646 ?
K2 N21 K4 117.12(11) 3_646 3_646 ?
K6 N21 K4 151.85(12) . 3_646 ?
N22 C22 Mo2 178.7(3) . . ?
N22 C22 K4 66.0(2) . 3_646 ?
Mo2 C22 K4 115.05(13) . 3_646 ?
N22 C22 K6 60.3(2) . 3_646 ?
Mo2 C22 K6 118.42(13) . 3_646 ?
K4 C22 K6 117.49(11) 3_646 3_646 ?
C22 N22 K2 150.2(3) . 1_545 ?
C22 N22 K4 91.9(2) . 3_646 ?
K2 N22 K4 92.39(10) 1_545 3_646 ?
C22 N22 K6 98.9(3) . 3_646 ?
K2 N22 K6 94.28(10) 1_545 3_646 ?
K4 N22 K6 145.06(13) 3_646 3_646 ?
N23 C23 Mo2 175.5(3) . . ?
N23 C23 K4 65.3(3) . . ?
Mo2 C23 K4 118.62(15) . . ?
N23 C23 K2 64.1(3) . 3_646 ?
Mo2 C23 K2 114.05(15) . 3_646 ?
K4 C23 K2 75.18(9) . 3_646 ?
C23 N23 K5 170.8(4) . 1_455 ?
C23 N23 K4 94.0(3) . . ?
K5 N23 K4 93.20(10) 1_455 . ?
C23 N23 K2 95.4(3) . 3_646 ?
K5 N23 K2 91.06(10) 1_455 3_646 ?
K4 N23 K2 84.49(11) . 3_646 ?
N31 C31 Mo3 177.0(3) . . ?
N31 C31 K1 58.0(2) . 4_476 ?
Mo3 C31 K1 120.78(14) . 4_476 ?
N31 C31 K4 63.3(3) . . ?
Mo3 C31 K4 119.25(14) . . ?
K1 C31 K4 70.70(8) 4_476 . ?
C31 N31 K3 160.4(3) . 1_455 ?
C31 N31 K1 101.4(3) . 4_476 ?
K3 N31 K1 94.90(10) 1_455 4_476 ?
C31 N31 K4 96.1(3) . . ?
K3 N31 K4 96.90(10) 1_455 . ?
K1 N31 K4 81.96(10) 4_476 . ?
N32 C32 Mo3 176.3(3) . . ?
N32 C32 K3 61.6(3) . 4_476 ?
Mo3 C32 K3 114.89(15) . 4_476 ?
N32 C32 K1 62.4(2) . . ?
Mo3 C32 K1 118.96(13) . . ?
K3 C32 K1 77.67(8) 4_476 . ?
C32 N32 K3 97.5(3) . 4_476 ?
C32 N32 Na1 101.8(3) . . ?
K3 N32 Na1 122.96(13) 4_476 . ?
C32 N32 K1 97.8(3) . . ?
K3 N32 K1 89.43(10) 4_476 . ?
Na1 N32 K1 138.75(14) . . ?
N33 C33 Mo3 175.3(3) . . ?
N33 C33 K3 63.8(2) . 4_476 ?
Mo3 C33 K3 112.57(13) . 4_476 ?
N33 C33 K2 60.9(2) . . ?
Mo3 C33 K2 123.28(14) . . ?
K3 C33 K2 123.36(12) 4_476 . ?
C33 N33 K3 95.3(3) . 4_476 ?
C33 N33 K2 99.2(3) . . ?
K3 N33 K2 160.94(14) 4_476 . ?
C33 N33 K1 92.8(3) . 4_476 ?
K3 N33 K1 97.84(10) 4_476 4_476 ?
K2 N33 K1 93.78(10) . 4_476 ?
N41 C41 Mo4 175.4(4) . . ?
N41 C41 K5 62.4(3) . 3_756 ?
Mo4 C41 K5 113.90(14) . 3_756 ?
N41 C41 K6 58.8(2) . . ?
Mo4 C41 K6 124.43(14) . . ?
K5 C41 K6 81.35(9) 3_756 . ?
C41 N41 K6 101.6(3) . . ?
C41 N41 K5 97.4(3) . 3_756 ?
K6 N41 K5 95.11(11) . 3_756 ?
N42 C42 Mo4 178.1(4) . . ?
N42 C42 K5 65.4(3) . . ?
Mo4 C42 K5 116.35(14) . . ?
N42 C42 K3 59.6(2) . . ?
Mo4 C42 K3 119.28(14) . . ?
K5 C42 K3 92.28(10) . . ?
C42 N42 K4 155.0(3) . 1_655 ?
C42 N42 K3 99.9(3) . . ?
K4 N42 K3 99.61(10) 1_655 . ?
C42 N42 K5 93.3(3) . . ?
K4 N42 K5 95.42(11) 1_655 . ?
K3 N42 K5 107.75(12) . . ?
N43 C43 Mo4 175.6(4) . . ?
N43 C43 K2 58.1(3) . . ?
Mo4 C43 K2 125.35(15) . . ?
N43 C43 K5 62.0(3) . 3_756 ?
Mo4 C43 K5 115.14(14) . 3_756 ?
K2 C43 K5 78.15(9) . 3_756 ?
C43 N43 K2 101.8(3) . . ?
C43 N43 K5 97.8(3) . 3_756 ?
K2 N43 K5 91.57(11) . 3_756 ?
C43 N43 Na1 104.0(3) . 4_576 ?
K2 N43 Na1 88.14(12) . 4_576 ?
K5 N43 Na1 157.76(14) 3_756 4_576 ?
N11 K1 N31 160.94(11) . 4_576 ?
N11 K1 N21 94.45(10) . 2_674 ?
N31 K1 N21 104.54(11) 4_576 2_674 ?
N11 K1 O12 98.61(10) . . ?
N31 K1 O12 88.19(10) 4_576 . ?
N21 K1 O12 64.95(9) 2_674 . ?
N11 K1 N32 81.88(10) . . ?
N31 K1 N32 85.91(10) 4_576 . ?
N21 K1 N32 124.81(10) 2_674 . ?
O12 K1 N32 61.37(9) . . ?
N11 K1 C11 21.52(10) . . ?
N31 K1 C11 140.13(11) 4_576 . ?
N21 K1 C11 115.04(10) 2_674 . ?
O12 K1 C11 112.14(10) . . ?
N32 K1 C11 75.77(10) . . ?
N11 K1 C31 159.88(10) . 4_576 ?
N31 K1 C31 20.57(9) 4_576 4_576 ?
N21 K1 C31 95.81(10) 2_674 4_576 ?
O12 K1 C31 101.41(9) . 4_576 ?
N32 K1 C31 106.04(10) . 4_576 ?
C11 K1 C31 141.41(10) . 4_576 ?
N11 K1 N33 97.72(9) . 4_576 ?
N31 K1 N33 87.99(9) 4_576 4_576 ?
N21 K1 N33 77.81(9) 2_674 4_576 ?
O12 K1 N33 140.20(9) . 4_576 ?
N32 K1 N33 157.38(9) . 4_576 ?
C11 K1 N33 95.54(9) . 4_576 ?
C31 K1 N33 67.75(9) 4_576 4_576 ?
N11 K1 C32 75.28(9) . . ?
N31 K1 C32 88.37(10) 4_576 . ?
N21 K1 C32 142.68(10) 2_674 . ?
O12 K1 C32 80.97(9) . . ?
N32 K1 C32 19.72(9) . . ?
C11 K1 C32 63.16(9) . . ?
C31 K1 C32 105.85(10) 4_576 . ?
N33 K1 C32 138.45(9) 4_576 . ?
N11 K1 Se4 77.97(7) . . ?
N31 K1 Se4 84.43(8) 4_576 . ?
N21 K1 Se4 160.52(7) 2_674 . ?
O12 K1 Se4 133.53(7) . . ?
N32 K1 Se4 72.36(7) . . ?
C11 K1 Se4 56.46(7) . . ?
C31 K1 Se4 86.74(7) 4_576 . ?
N33 K1 Se4 85.39(6) 4_576 . ?
C32 K1 Se4 53.07(6) . . ?
N11 K1 K4 144.32(8) . 4_576 ?
N31 K1 K4 50.60(8) 4_576 4_576 ?
N21 K1 K4 59.83(7) 2_674 4_576 ?
O12 K1 K4 49.70(7) . 4_576 ?
N32 K1 K4 92.93(7) . 4_576 ?
C11 K1 K4 161.81(8) . 4_576 ?
C31 K1 K4 55.08(7) 4_576 4_576 ?
N33 K1 K4 99.94(7) 4_576 4_576 ?
C32 K1 K4 109.26(7) . 4_576 ?
Se4 K1 K4 134.06(3) . 4_576 ?
N11 K1 K6 48.82(7) . 2_674 ?
N31 K1 K6 150.20(8) 4_576 2_674 ?
N21 K1 K6 45.65(7) 2_674 2_674 ?
O12 K1 K6 79.05(7) . 2_674 ?
N32 K1 K6 110.46(7) . 2_674 ?
C11 K1 K6 69.51(7) . 2_674 ?
C31 K1 K6 137.92(7) 4_576 2_674 ?
N33 K1 K6 85.01(6) 4_576 2_674 ?
C32 K1 K6 115.60(7) . 2_674 ?
Se4 K1 K6 123.67(3) . 2_674 ?
K4 K1 K6 102.27(3) 4_576 2_674 ?
N22 K2 N43 129.86(11) 1_565 . ?
N22 K2 N21 81.54(10) 1_565 3_656 ?
N43 K2 N21 147.88(11) . 3_656 ?
N22 K2 N33 121.56(10) 1_565 . ?
N43 K2 N33 85.39(11) . . ?
N21 K2 N33 81.55(10) 3_656 . ?
N22 K2 N23 86.07(10) 1_565 3_656 ?
N43 K2 N23 86.21(11) . 3_656 ?
N21 K2 N23 90.12(9) 3_656 3_656 ?
N33 K2 N23 149.11(10) . 3_656 ?
N22 K2 O13 66.82(10) 1_565 3_656 ?
N43 K2 O13 63.53(10) . 3_656 ?
N21 K2 O13 144.72(10) 3_656 3_656 ?
N33 K2 O13 127.86(10) . 3_656 ?
N23 K2 O13 73.14(9) 3_656 3_656 ?
N22 K2 C21 76.32(9) 1_565 3_656 ?
N43 K2 C21 144.25(10) . 3_656 ?
N21 K2 C21 20.49(9) 3_656 3_656 ?
N33 K2 C21 101.13(10) . 3_656 ?
N23 K2 C21 70.15(9) 3_656 3_656 ?
O13 K2 C21 128.91(9) 3_656 3_656 ?
N22 K2 C43 149.27(10) 1_565 . ?
N43 K2 C43 20.06(10) . . ?
N21 K2 C43 127.83(10) 3_656 . ?
N33 K2 C43 76.95(10) . . ?
N23 K2 C43 85.18(10) 3_656 . ?
O13 K2 C43 82.45(10) 3_656 . ?
C21 K2 C43 127.30(10) 3_656 . ?
N22 K2 O11 63.97(9) 1_565 4_476 ?
N43 K2 O11 121.41(10) . 4_476 ?
N21 K2 O11 74.84(9) 3_656 4_476 ?
N33 K2 O11 57.64(9) . 4_476 ?
N23 K2 O11 147.83(9) 3_656 4_476 ?
O13 K2 O11 102.98(9) 3_656 4_476 ?
C21 K2 O11 90.50(9) 3_656 4_476 ?
C43 K2 O11 126.54(9) . 4_476 ?
N22 K2 C23 79.00(10) 1_565 3_656 ?
N43 K2 C23 105.51(11) . 3_656 ?
N21 K2 C23 70.20(9) 3_656 3_656 ?
N33 K2 C23 142.45(10) . 3_656 ?
N23 K2 C23 20.45(9) 3_656 3_656 ?
O13 K2 C23 88.13(9) 3_656 3_656 ?
C21 K2 C23 49.94(9) 3_656 3_656 ?
C43 K2 C23 101.01(10) . 3_656 ?
O11 K2 C23 131.96(9) 4_476 3_656 ?
N22 K2 N12 67.67(9) 1_565 1_565 ?
N43 K2 N12 78.37(10) . 1_565 ?
N21 K2 N12 127.33(9) 3_656 1_565 ?
N33 K2 N12 79.99(10) . 1_565 ?
N23 K2 N12 127.03(10) 3_656 1_565 ?
O13 K2 N12 54.54(9) 3_656 1_565 ?
C21 K2 N12 137.30(9) 3_656 1_565 ?
C43 K2 N12 94.85(9) . 1_565 ?
O11 K2 N12 53.66(8) 4_476 1_565 ?
C23 K2 N12 137.00(9) 3_656 1_565 ?
N22 K2 C33 140.44(10) 1_565 . ?
N43 K2 C33 76.28(10) . . ?
N21 K2 C33 81.70(10) 3_656 . ?
N33 K2 C33 19.97(9) . . ?
N23 K2 C33 129.48(10) 3_656 . ?
O13 K2 C33 132.90(10) 3_656 . ?
C21 K2 C33 98.03(9) 3_656 . ?
C43 K2 C33 62.95(9) . . ?
O11 K2 C33 77.13(9) 4_476 . ?
C23 K2 C33 127.28(10) 3_656 . ?
N12 K2 C33 95.55(9) 1_565 . ?
N31 K3 N42 82.18(10) 1_655 . ?
N31 K3 N32 89.75(10) 1_655 4_576 ?
N42 K3 N32 92.04(11) . 4_576 ?
N31 K3 N13 108.59(10) 1_655 . ?
N42 K3 N13 76.78(11) . . ?
N32 K3 N13 156.64(10) 4_576 . ?
N31 K3 N33 109.34(11) 1_655 4_576 ?
N42 K3 N33 167.68(11) . 4_576 ?
N32 K3 N33 92.36(10) 4_576 4_576 ?
N13 K3 N33 94.90(10) . 4_576 ?
N31 K3 C32 92.24(10) 1_655 4_576 ?
N42 K3 C32 112.94(11) . 4_576 ?
N32 K3 C32 20.90(9) 4_576 4_576 ?
N13 K3 C32 158.35(10) . 4_576 ?
N33 K3 C32 71.96(10) 4_576 4_576 ?
N31 K3 C13 126.81(10) 1_655 . ?
N42 K3 C13 72.61(10) . . ?
N32 K3 C13 135.95(10) 4_576 . ?
N13 K3 C13 20.98(9) . . ?
N33 K3 C13 96.36(10) 4_576 . ?
C32 K3 C13 140.57(10) 4_576 . ?
N31 K3 C42 102.59(10) 1_655 . ?
N42 K3 C42 20.54(9) . . ?
N32 K3 C42 89.84(10) 4_576 . ?
N13 K3 C42 72.46(10) . . ?
N33 K3 C42 148.00(11) 4_576 . ?
C32 K3 C42 109.48(10) 4_576 . ?
C13 K3 C42 61.49(10) . . ?
N31 K3 C33 103.62(10) 1_655 4_576 ?
N42 K3 C33 162.80(11) . 4_576 ?
N32 K3 C33 72.02(10) 4_576 4_576 ?
N13 K3 C33 115.53(10) . 4_576 ?
N33 K3 C33 20.91(9) 4_576 4_576 ?
C32 K3 C33 51.33(9) 4_576 4_576 ?
C13 K3 C33 114.24(10) . 4_576 ?
C42 K3 C33 147.84(10) . 4_576 ?
N31 K3 O31 58.92(16) 1_655 1_655 ?
N42 K3 O31 130.40(16) . 1_655 ?
N32 K3 O31 115.26(17) 4_576 1_655 ?
N13 K3 O31 87.14(16) . 1_655 ?
N33 K3 O31 56.98(16) 4_576 1_655 ?
C32 K3 O31 99.12(16) 4_576 1_655 ?
C13 K3 O31 105.52(16) . 1_655 ?
C42 K3 O31 146.88(16) . 1_655 ?
C33 K3 O31 64.64(16) 4_576 1_655 ?
N31 K3 Se4 154.88(8) 1_655 . ?
N42 K3 Se4 75.59(7) . . ?
N32 K3 Se4 79.64(7) 4_576 . ?
N13 K3 Se4 77.74(7) . . ?
N33 K3 Se4 93.91(8) 4_576 . ?
C32 K3 Se4 85.88(7) 4_576 . ?
C13 K3 Se4 56.78(7) . . ?
C42 K3 Se4 55.15(7) . . ?
C33 K3 Se4 94.71(7) 4_576 . ?
O31 K3 Se4 146.09(14) 1_655 . ?
N31 K3 K1 42.65(7) 1_655 4_576 ?
N42 K3 K1 85.04(8) . 4_576 ?
N32 K3 K1 47.10(7) 4_576 4_576 ?
N13 K3 K1 148.51(7) . 4_576 ?
N33 K3 K1 106.31(7) 4_576 4_576 ?
C32 K3 K1 53.11(7) 4_576 4_576 ?
C13 K3 K1 157.20(7) . 4_576 ?
C42 K3 K1 98.45(7) . 4_576 ?
C33 K3 K1 88.49(7) 4_576 4_576 ?
O31 K3 K1 85.36(15) 1_655 4_576 ?
Se4 K3 K1 122.49(3) . 4_576 ?
N42 K4 O13 62.92(11) 1_455 . ?
N42 K4 N22 133.83(10) 1_455 3_656 ?
O13 K4 N22 71.20(10) . 3_656 ?
N42 K4 O12 67.03(10) 1_455 4_476 ?
O13 K4 O12 95.78(11) . 4_476 ?
N22 K4 O12 124.79(10) 3_656 4_476 ?
N42 K4 N31 79.95(10) 1_455 . ?
O13 K4 N31 138.82(11) . . ?
N22 K4 N31 139.68(10) 3_656 . ?
O12 K4 N31 84.75(9) 4_476 . ?
N42 K4 N23 80.83(11) 1_455 . ?
O13 K4 N23 78.29(10) . . ?
N22 K4 N23 85.36(10) 3_656 . ?
O12 K4 N23 146.01(10) 4_476 . ?
N31 K4 N23 78.82(10) . . ?
N42 K4 C22 135.14(10) 1_455 3_656 ?
O13 K4 C22 75.47(10) . 3_656 ?
N22 K4 C22 22.08(9) 3_656 3_656 ?
O12 K4 C22 103.24(9) 4_476 3_656 ?
N31 K4 C22 144.57(10) . 3_656 ?
N23 K4 C22 107.41(10) . 3_656 ?
N42 K4 C31 98.92(10) 1_455 . ?
O13 K4 C31 149.02(10) . . ?
N22 K4 C31 119.09(10) 3_656 . ?
O12 K4 C31 99.61(10) 4_476 . ?
N31 K4 C31 20.65(9) . . ?
N23 K4 C31 73.90(9) . . ?
C22 K4 C31 125.89(10) 3_656 . ?
N42 K4 C23 99.40(11) 1_455 . ?
O13 K4 C23 94.87(10) . . ?
N22 K4 C23 78.93(10) 3_656 . ?
O12 K4 C23 156.12(10) 4_476 . ?
N31 K4 C23 73.23(10) . . ?
N23 K4 C23 20.71(9) . . ?
C22 K4 C23 100.10(10) 3_656 . ?
C31 K4 C23 61.86(9) . . ?
N42 K4 N21 123.89(10) 1_455 3_656 ?
O13 K4 N21 125.89(10) . 3_656 ?
N22 K4 N21 86.94(9) 3_656 3_656 ?
O12 K4 N21 57.24(9) 4_476 3_656 ?
N31 K4 N21 88.77(9) . 3_656 ?
N23 K4 N21 150.16(9) . 3_656 ?
C22 K4 N21 68.41(9) 3_656 3_656 ?
C31 K4 N21 84.91(9) . 3_656 ?
C23 K4 N21 129.49(9) . 3_656 ?
N42 K4 C21 127.92(10) 1_455 3_656 ?
O13 K4 C21 108.65(10) . 3_656 ?
N22 K4 C21 71.11(9) 3_656 3_656 ?
O12 K4 C21 62.85(9) 4_476 3_656 ?
N31 K4 C21 108.03(9) . 3_656 ?
N23 K4 C21 150.86(10) . 3_656 ?
C22 K4 C21 50.73(9) 3_656 3_656 ?
C31 K4 C21 102.29(9) . 3_656 ?
C23 K4 C21 132.54(9) . 3_656 ?
N21 K4 C21 19.36(8) 3_656 3_656 ?
N42 K4 Se3 148.91(8) 1_455 . ?
O13 K4 Se3 129.90(8) . . ?
N22 K4 Se3 64.60(7) 3_656 . ?
O12 K4 Se3 128.33(8) 4_476 . ?
N31 K4 Se3 75.60(7) . . ?
N23 K4 Se3 75.87(7) . . ?
C22 K4 Se3 72.49(7) 3_656 . ?
C31 K4 Se3 55.01(7) . . ?
C23 K4 Se3 55.28(7) . . ?
N21 K4 Se3 74.78(6) 3_656 . ?
C21 K4 Se3 78.55(6) 3_656 . ?
N23 K5 N42 83.04(10) 1_655 . ?
N23 K5 N43 88.47(11) 1_655 3_746 ?
N42 K5 N43 116.28(11) . 3_746 ?
N23 K5 N41 94.98(11) 1_655 3_746 ?
N42 K5 N41 152.81(11) . 3_746 ?
N43 K5 N41 90.70(10) 3_746 3_746 ?
N23 K5 C42 104.31(10) 1_655 . ?
N42 K5 C42 21.29(9) . . ?
N43 K5 C42 115.53(10) 3_746 . ?
N41 K5 C42 147.36(10) 3_746 . ?
N23 K5 N13 97.26(10) 1_655 . ?
N42 K5 N13 70.76(10) . . ?
N43 K5 N13 171.57(10) 3_746 . ?
N41 K5 N13 82.67(10) 3_746 . ?
C42 K5 N13 69.12(9) . . ?
N23 K5 C43 88.32(10) 1_655 3_746 ?
N42 K5 C43 136.18(11) . 3_746 ?
N43 K5 C43 20.23(9) 3_746 3_746 ?
N41 K5 C43 70.57(10) 3_746 3_746 ?
C42 K5 C43 134.96(10) . 3_746 ?
N13 K5 C43 153.06(10) . 3_746 ?
N23 K5 O13 73.56(11) 1_655 1_655 ?
N42 K5 O13 56.20(9) . 1_655 ?
N43 K5 O13 60.82(9) 3_746 1_655 ?
N41 K5 O13 148.91(10) 3_746 1_655 ?
C42 K5 O13 63.30(10) . 1_655 ?
N13 K5 O13 126.75(9) . 1_655 ?
C43 K5 O13 80.13(10) 3_746 1_655 ?
N23 K5 C41 92.34(10) 1_655 3_746 ?
N42 K5 C41 171.47(10) . 3_746 ?
N43 K5 C41 70.58(10) 3_746 3_746 ?
N41 K5 C41 20.21(9) 3_746 3_746 ?
C42 K5 C41 162.15(10) . 3_746 ?
N13 K5 C41 102.88(10) . 3_746 ?
C43 K5 C41 50.39(10) 3_746 3_746 ?
O13 K5 C41 129.29(10) 1_655 3_746 ?
N23 K5 Se1 161.53(8) 1_655 . ?
N42 K5 Se1 78.85(7) . . ?
N43 K5 Se1 102.74(8) 3_746 . ?
N41 K5 Se1 99.45(8) 3_746 . ?
C42 K5 Se1 57.68(7) . . ?
N13 K5 Se1 73.40(6) . . ?
C43 K5 Se1 107.29(7) 3_746 . ?
O13 K5 Se1 98.92(8) 1_655 . ?
C41 K5 Se1 105.15(7) 3_746 . ?
N23 K5 C13 114.96(10) 1_655 . ?
N42 K5 C13 67.78(9) . . ?
N43 K5 C13 156.50(10) 3_746 . ?
N41 K5 C13 89.00(9) 3_746 . ?
C42 K5 C13 59.09(9) . . ?
N13 K5 C13 19.29(8) . . ?
C43 K5 C13 150.69(10) 3_746 . ?
O13 K5 C13 122.08(9) 1_655 . ?
C41 K5 C13 108.17(10) 3_746 . ?
Se1 K5 C13 54.24(6) . . ?
N23 K5 K2 46.47(8) 1_655 3_746 ?
N42 K5 K2 95.59(7) . 3_746 ?
N43 K5 K2 43.37(7) 3_746 3_746 ?
N41 K5 K2 102.64(7) 3_746 3_746 ?
C42 K5 K2 109.77(7) . 3_746 ?
N13 K5 K2 143.36(6) . 3_746 ?
C43 K5 K2 50.79(7) 3_746 3_746 ?
O13 K5 K2 48.55(7) 1_655 3_746 ?
C41 K5 K2 86.29(7) 3_746 3_746 ?
Se1 K5 K2 138.90(4) . 3_746 ?
C13 K5 K2 158.22(7) . 3_746 ?
O15 K6 O11 97.2(3) 2_675 2_675 ?
O15 K6 N22 118.12(14) 2_675 3_656 ?
O11 K6 N22 69.56(9) 2_675 3_656 ?
O15 K6 N21 160.25(17) 2_675 . ?
O11 K6 N21 81.95(10) 2_675 . ?
N22 K6 N21 80.24(9) 3_656 . ?
O15 K6 N41 86.4(2) 2_675 . ?
O11 K6 N41 155.28(10) 2_675 . ?
N22 K6 N41 129.84(10) 3_656 . ?
N21 K6 N41 86.55(10) . . ?
O15 K6 N11 75.4(2) 2_675 2_675 ?
O11 K6 N11 64.58(9) 2_675 2_675 ?
N22 K6 N11 133.58(9) 3_656 2_675 ?
N21 K6 N11 86.59(9) . 2_675 ?
N41 K6 N11 93.05(10) . 2_675 ?
O15 K6 C22 97.59(14) 2_675 3_656 ?
O11 K6 C22 73.32(9) 2_675 3_656 ?
N22 K6 C22 20.78(9) 3_656 3_656 ?
N21 K6 C22 101.02(10) . 3_656 ?
N41 K6 C22 130.64(10) . 3_656 ?
N11 K6 C22 135.71(9) 2_675 3_656 ?
O15 K6 C21 163.4(2) 2_675 . ?
O11 K6 C21 97.60(9) 2_675 . ?
N22 K6 C21 74.43(9) 3_656 . ?
N21 K6 C21 19.90(9) . . ?
N41 K6 C21 77.04(9) . . ?
N11 K6 C21 104.40(9) 2_675 . ?
C22 K6 C21 93.87(9) 3_656 . ?
O15 K6 C41 100.9(3) 2_675 . ?
O11 K6 C41 158.67(10) 2_675 . ?
N22 K6 C41 110.68(9) 3_656 . ?
N21 K6 C41 77.19(9) . . ?
N41 K6 C41 19.62(9) . . ?
N11 K6 C41 109.32(9) 2_675 . ?
C22 K6 C41 114.93(9) 3_656 . ?
C21 K6 C41 63.17(9) . . ?
O15 K6 K7A 42.4(3) 2_675 2_675 ?
O11 K6 K7A 56.55(12) 2_675 2_675 ?
N22 K6 K7A 108.12(10) 3_656 2_675 ?
N21 K6 K7A 128.22(11) . 2_675 ?
N41 K6 K7A 117.76(11) . 2_675 ?
N11 K6 K7A 49.96(7) 2_675 2_675 ?
C22 K6 K7A 95.49(9) 3_656 2_675 ?
C21 K6 K7A 148.06(11) . 2_675 ?
C41 K6 K7A 136.79(12) . 2_675 ?
O15 K6 K7 56.5(3) 2_675 2_675 ?
O11 K6 K7 42.35(8) 2_675 2_675 ?
N22 K6 K7 99.76(8) 3_656 2_675 ?
N21 K6 K7 116.22(8) . 2_675 ?
N41 K6 K7 129.11(8) . 2_675 ?
N11 K6 K7 48.09(6) 2_675 2_675 ?
C22 K6 K7 91.13(7) 3_656 2_675 ?
C21 K6 K7 135.49(8) . 2_675 ?
C41 K6 K7 148.71(8) . 2_675 ?
K7A K6 K7 14.33(8) 2_675 2_675 ?
O15 K6 K1 118.2(2) 2_675 2_675 ?
O11 K6 K1 65.72(7) 2_675 2_675 ?
N22 K6 K1 110.19(7) 3_656 2_675 ?
N21 K6 K1 43.58(7) . 2_675 ?
N41 K6 K1 90.98(8) . 2_675 ?
N11 K6 K1 43.04(6) 2_675 2_675 ?
C22 K6 K1 127.59(7) 3_656 2_675 ?
C21 K6 K1 62.11(7) . 2_675 ?
C41 K6 K1 95.54(7) . 2_675 ?
K7A K6 K1 88.30(7) 2_675 2_675 ?
K7 K6 K1 80.13(4) 2_675 2_675 ?
K7A K7 O32 126.0(5) . 4_566 ?
K7A K7 O11 113.4(2) . . ?
O32 K7 O11 108.2(4) 4_566 . ?
K7A K7 O15A 11.0(3) . . ?
O32 K7 O15A 126.5(5) 4_566 . ?
O11 K7 O15A 104.9(4) . . ?
K7A K7 N11 77.3(2) . . ?
O32 K7 N11 153.0(4) 4_566 . ?
O11 K7 N11 67.16(10) . . ?
O15A K7 N11 79.1(3) . . ?
K7A K7 C11 87.2(2) . . ?
O32 K7 C11 133.7(3) 4_566 . ?
O11 K7 C11 79.83(11) . . ?
O15A K7 C11 92.4(3) . . ?
N11 K7 C11 21.91(9) . . ?
K7A K7 N12 68.6(2) . . ?
O32 K7 N12 88.8(3) 4_566 . ?
O11 K7 N12 153.15(11) . . ?
O15A K7 N12 79.4(3) . . ?
N11 K7 N12 88.18(10) . . ?
C11 K7 N12 73.47(10) . . ?
K7A K7 C12 81.3(2) . . ?
O32 K7 C12 95.2(3) 4_566 . ?
O11 K7 C12 132.43(12) . . ?
O15A K7 C12 92.2(3) . . ?
N11 K7 C12 73.27(10) . . ?
C11 K7 C12 54.96(10) . . ?
N12 K7 C12 21.76(9) . . ?
K7A K7 C13 133.0(2) . . ?
O32 K7 C13 78.5(3) 4_566 . ?
O11 K7 C13 89.39(13) . . ?
O15A K7 C13 142.5(2) . . ?
N11 K7 C13 74.87(10) . . ?
C11 K7 C13 55.62(10) . . ?
N12 K7 C13 73.37(10) . . ?
C12 K7 C13 54.79(10) . . ?
K7A K7 N13 153.8(2) . . ?
O32 K7 N13 62.7(3) 4_566 . ?
O11 K7 N13 81.75(12) . . ?
O15A K7 N13 163.9(2) . . ?
N11 K7 N13 90.35(11) . . ?
C11 K7 N13 74.08(11) . . ?
N12 K7 N13 88.23(10) . . ?
C12 K7 N13 72.99(10) . . ?
C13 K7 N13 21.40(9) . . ?
K7A K7 Se2 76.13(18) . 4_566 ?
O32 K7 Se2 85.0(3) 4_566 4_566 ?
O11 K7 Se2 72.89(7) . 4_566 ?
O15A K7 Se2 66.13(19) . 4_566 ?
N11 K7 Se2 116.71(8) . 4_566 ?
C11 K7 Se2 138.59(9) . 4_566 ?
N12 K7 Se2 130.70(11) . 4_566 ?
C12 K7 Se2 151.96(13) . 4_566 ?
C13 K7 Se2 150.76(12) . 4_566 ?
N13 K7 Se2 129.94(10) . 4_566 ?
K7A K7 O15 28.3(3) . . ?
O32 K7 O15 140.0(4) 4_566 . ?
O11 K7 O15 85.22(17) . . ?
O15A K7 O15 20.1(3) . . ?
N11 K7 O15 67.01(14) . . ?
C11 K7 O15 84.97(14) . . ?
N12 K7 O15 95.05(17) . . ?
C12 K7 O15 102.90(16) . . ?
C13 K7 O15 140.53(13) . . ?
N13 K7 O15 156.94(15) . . ?
Se2 K7 O15 62.57(11) 4_566 . ?
K7 K7A O15A 163.1(5) . . ?
K7 K7A O32 35.4(3) . 4_566 ?
O15A K7A O32 143.1(5) . 4_566 ?
K7 K7A O15 140.9(3) . . ?
O15A K7A O15 26.4(6) . . ?
O32 K7A O15 150.4(3) 4_566 . ?
K7 K7A O31 129.6(4) . 4_566 ?
O15A K7A O31 55.9(7) . 4_566 ?
O32 K7A O31 94.3(3) 4_566 4_566 ?
O15 K7A O31 81.7(3) . 4_566 ?
K7 K7A N12 92.5(3) . . ?
O15A K7A N12 104.1(5) . . ?
O32 K7A N12 81.7(3) 4_566 . ?
O15 K7A N12 123.3(3) . . ?
O31 K7A N12 70.1(2) 4_566 . ?
K7 K7A N11 83.4(2) . . ?
O15A K7A N11 98.7(5) . . ?
O32 K7A N11 117.5(3) 4_566 . ?
O15 K7A N11 79.8(2) . . ?
O31 K7A N11 142.0(3) 4_566 . ?
N12 K7A N11 93.33(12) . . ?
K7 K7A C12 80.1(3) . . ?
O15A K7A C12 116.7(4) . . ?
O32 K7A C12 82.0(3) 4_566 . ?
O15 K7A C12 127.3(2) . . ?
O31 K7A C12 92.0(2) 4_566 . ?
N12 K7A C12 22.09(10) . . ?
N11 K7A C12 73.87(11) . . ?
K7 K7A C11 74.4(2) . . ?
O15A K7A C11 112.9(5) . . ?
O32 K7A C11 103.8(3) 4_566 . ?
O15 K7A C11 98.7(2) . . ?
O31 K7A C11 137.3(2) 4_566 . ?
N12 K7A C11 74.68(12) . . ?
N11 K7A C11 21.36(9) . . ?
C12 K7A C11 53.78(11) . . ?
K7 K7A O11 50.14(19) . . ?
O15A K7A O11 116.3(6) . . ?
O32 K7A O11 78.7(3) 4_566 . ?
O15 K7A O11 91.0(2) . . ?
O31 K7A O11 151.7(2) 4_566 . ?
N12 K7A O11 134.3(2) . . ?
N11 K7A O11 61.44(10) . . ?
C12 K7A O11 113.74(18) . . ?
C11 K7A O11 70.71(12) . . ?
K7 K7A Se2 86.6(2) . 4_566 ?
O15A K7A Se2 77.9(3) . 4_566 ?
O32 K7A Se2 77.6(2) 4_566 4_566 ?
O15 K7A Se2 72.82(16) . 4_566 ?
O31 K7A Se2 83.60(19) 4_566 4_566 ?
N12 K7A Se2 144.95(13) . 4_566 ?
N11 K7A Se2 121.28(11) . 4_566 ?
C12 K7A Se2 158.7(2) . 4_566 ?
C11 K7A Se2 137.68(13) . 4_566 ?
O11 K7A Se2 68.13(8) . 4_566 ?
K7 K7A K6 96.9(2) . 2_674 ?
O15A K7A K6 71.8(6) . 2_674 ?
O32 K7A K6 124.2(3) 4_566 2_674 ?
O15 K7A K6 45.40(18) . 2_674 ?
O31 K7A K6 125.7(3) 4_566 2_674 ?
N12 K7A K6 143.20(14) . 2_674 ?
N11 K7A K6 52.93(8) . 2_674 ?
C12 K7A K6 126.56(11) . 2_674 ?
C11 K7A K6 73.85(9) . 2_674 ?
O11 K7A K6 47.18(7) . 2_674 ?
Se2 K7A K6 71.33(6) 4_566 2_674 ?
O31 Na1 O33 154.3(6) . . ?
O31 Na1 N32 109.9(6) . . ?
O33 Na1 N32 51.2(2) . . ?
O31 Na1 N43 151.4(6) . 4_476 ?
O33 Na1 N43 54.2(2) . 4_476 ?
N32 Na1 N43 91.47(12) . 4_476 ?
O31 Na1 N12 93.5(6) . 4_466 ?
O33 Na1 N12 92.9(2) . 4_466 ?
N32 Na1 N12 136.18(12) . 4_466 ?
N43 Na1 N12 82.98(11) 4_476 4_466 ?
O33 O14 C14 111.0(5) . . ?
O32 C14 O14 158.0(6) . . ?
K7 O11 K6 92.56(11) . 2_674 ?
K7 O11 K7A 16.49(8) . . ?
K6 O11 K7A 76.26(14) 2_674 . ?
K7 O11 K2 175.78(13) . 4_576 ?
K6 O11 K2 84.09(8) 2_674 4_576 ?
K7A O11 K2 159.71(15) . 4_576 ?
K1 O12 K4 81.66(9) . 4_576 ?
K4 O13 K2 84.88(11) . 3_646 ?
K4 O13 K5 86.79(9) . 1_455 ?
K2 O13 K5 79.86(9) 3_646 1_455 ?
O15A O15 K7A 42.1(7) . . ?
O15A O15 K6 134.2(9) . 2_674 ?
K7A O15 K6 92.2(3) . 2_674 ?
O15A O15 K7 52.2(7) . . ?
K7A O15 K7 10.76(9) . . ?
K6 O15 K7 82.0(2) 2_674 . ?
O15 O15A K7A 111.5(12) . . ?
O15 O15A K7 107.7(10) . . ?
K7A O15A K7 5.97(17) . . ?
Na1 O31 K7A 104.6(6) . 4_466 ?
Na1 O31 K3 138.7(7) . 1_455 ?
K7A O31 K3 113.3(3) 4_466 1_455 ?
C14 O32 K7 123.2(8) . 4_466 ?
C14 O32 K7A 106.7(7) . 4_466 ?
K7 O32 K7A 18.59(16) 4_466 4_466 ?
O14 O33 Na1 111.1(5) . . ?

loop_
_geom_bond_atom_site_label_1
_geom_bond_atom_site_label_2
_geom_bond_distance
_geom_bond_site_symmetry_2
_geom_bond_publ_flag
Mo1 C13 2.172(4) . ?
Mo1 C12 2.176(4) . ?
Mo1 C11 2.184(4) . ?
Mo1 Se2 2.4954(4) . ?
Mo1 Se1 2.5087(5) . ?
Mo1 Se4 2.5219(5) . ?
Mo1 Mo4 2.9005(4) . ?
Mo1 Mo2 2.9073(4) . ?
Mo1 Mo3 2.9255(4) . ?
Mo1 K7 4.0287(16) . ?
Mo2 C22 2.164(4) . ?
Mo2 C23 2.173(4) . ?
Mo2 C21 2.177(4) . ?
Mo2 Se2 2.4958(5) . ?
Mo2 Se1 2.5031(5) . ?
Mo2 Se3 2.5176(5) . ?
Mo2 Mo3 2.9082(4) . ?
Mo2 Mo4 2.9119(4) . ?
Mo3 C32 2.168(4) . ?
Mo3 C31 2.168(4) . ?
Mo3 C33 2.185(4) . ?
Mo3 Se2 2.4927(5) . ?
Mo3 Se4 2.5021(5) . ?
Mo3 Se3 2.5171(5) . ?
Mo3 Mo4 2.9088(4) . ?
Mo4 C42 2.168(4) . ?
Mo4 C43 2.169(4) . ?
Mo4 C41 2.184(4) . ?
Mo4 Se1 2.5028(5) . ?
Mo4 Se3 2.5107(5) . ?
Mo4 Se4 2.5115(5) . ?
Se1 K5 3.4194(10) . ?
Se2 K7A 3.270(3) 4_466 ?
Se2 K7 3.3620(16) 4_466 ?
Se3 K4 3.6191(11) . ?
Se3 K2 3.8839(10) . ?
Se4 K3 3.4719(11) . ?
Se4 K1 3.6276(9) . ?
C11 N11 1.151(5) . ?
C11 K7 3.048(4) . ?
C11 K1 3.122(4) . ?
C11 K7A 3.160(5) . ?
N11 K1 2.790(3) . ?
N11 K7A 2.952(4) . ?
N11 K7 3.006(4) . ?
N11 K6 3.077(3) 2_674 ?
C12 N12 1.165(5) . ?
C12 K7 3.087(4) . ?
C12 K7A 3.097(5) . ?
N12 K7A 2.874(4) . ?
N12 Na1 3.018(4) 4_566 ?
N12 K7 3.084(4) . ?
N12 K2 3.365(4) 1_545 ?
C13 N13 1.155(5) . ?
C13 K7 3.102(4) . ?
C13 K3 3.211(4) . ?
C13 K5 3.491(4) . ?
N13 K3 2.884(4) . ?
N13 K7 3.120(4) . ?
N13 K5 3.226(4) . ?
C21 N21 1.159(5) . ?
C21 K2 3.280(4) 3_646 ?
C21 K6 3.343(4) . ?
C21 K4 3.479(4) 3_646 ?
N21 K1 2.817(3) 2_675 ?
N21 K2 2.911(3) 3_646 ?
N21 K6 2.922(4) . ?
N21 K4 3.398(3) 3_646 ?
C22 N22 1.160(5) . ?
C22 K4 3.085(4) 3_646 ?
C22 K6 3.231(3) 3_646 ?
N22 K2 2.774(3) 1_545 ?
N22 K4 2.821(3) 3_646 ?
N22 K6 2.840(3) 3_646 ?
C23 N23 1.168(5) . ?
C23 K4 3.293(4) . ?
C23 K2 3.326(4) 3_646 ?
N23 K5 2.800(3) 1_455 ?
N23 K4 3.000(4) . ?
N23 K2 3.006(4) 3_646 ?
C31 N31 1.167(5) . ?
C31 K1 3.254(4) 4_476 ?
C31 K4 3.289(4) . ?
N31 K3 2.805(3) 1_455 ?
N31 K1 2.816(4) 4_476 ?
N31 K4 2.954(4) . ?
C32 N32 1.155(5) . ?
C32 K3 3.210(4) 4_476 ?
C32 K1 3.390(4) . ?
N32 K3 2.849(4) 4_476 ?
N32 Na1 2.884(4) . ?
N32 K1 3.034(4) . ?
C33 N33 1.168(5) . ?
C33 K3 3.259(4) 4_476 ?
C33 K2 3.377(4) . ?
N33 K3 2.936(4) 4_476 ?
N33 K2 2.988(3) . ?
N33 K1 3.290(4) 4_476 ?
C41 N41 1.155(5) . ?
C41 K5 3.315(4) 3_756 ?
C41 K6 3.369(4) . ?
N41 K6 2.942(4) . ?
N41 K5 2.963(4) 3_756 ?
C42 N42 1.153(5) . ?
C42 K5 3.170(4) . ?
C42 K3 3.237(4) . ?
N42 K4 2.811(3) 1_655 ?
N42 K3 2.833(4) . ?
N42 K5 2.887(4) . ?
C43 N43 1.150(5) . ?
C43 K2 3.282(4) . ?
C43 K5 3.295(4) 3_756 ?
N43 K2 2.848(4) . ?
N43 K5 2.935(4) 3_756 ?
N43 Na1 2.937(5) 4_576 ?
K1 N31 2.816(4) 4_576 ?
K1 N21 2.817(3) 2_674 ?
K1 O12 2.872(4) . ?
K1 C31 3.254(4) 4_576 ?
K1 N33 3.290(4) 4_576 ?
K1 K4 3.7857(13) 4_576 ?
K1 K6 4.0853(13) 2_674 ?
K2 N22 2.774(3) 1_565 ?
K2 N21 2.911(3) 3_656 ?
K2 N23 3.006(4) 3_656 ?
K2 O13 3.157(4) 3_656 ?
K2 C21 3.280(4) 3_656 ?
K2 O11 3.286(3) 4_476 ?
K2 C23 3.326(4) 3_656 ?
K2 N12 3.365(4) 1_565 ?
K3 N31 2.805(3) 1_655 ?
K3 N32 2.849(4) 4_576 ?
K3 N33 2.936(4) 4_576 ?
K3 C32 3.210(4) 4_576 ?
K3 C33 3.259(4) 4_576 ?
K3 O31 3.423(9) 1_655 ?
K3 K1 4.1408(13) 4_576 ?
K4 N42 2.811(3) 1_455 ?
K4 O13 2.815(4) . ?
K4 N22 2.821(3) 3_656 ?
K4 O12 2.918(3) 4_476 ?
K4 C22 3.085(4) 3_656 ?
K4 N21 3.398(3) 3_656 ?
K4 C21 3.479(4) 3_656 ?
K5 N23 2.800(3) 1_655 ?
K5 N43 2.935(4) 3_746 ?
K5 N41 2.963(4) 3_746 ?
K5 C43 3.295(4) 3_746 ?
K5 O13 3.300(4) 1_655 ?
K5 C41 3.315(4) 3_746 ?
K5 K2 4.1455(14) 3_746 ?
K6 O15 2.678(8) 2_675 ?
K6 O11 2.838(3) 2_675 ?
K6 N22 2.840(3) 3_656 ?
K6 N11 3.077(3) 2_675 ?
K6 C22 3.231(4) 3_656 ?
K6 K7A 3.759(4) 2_675 ?
K6 K7 4.0036(18) 2_675 ?
K6 K1 4.0853(13) 2_675 ?
K7 K7A 0.998(5) . ?
K7 O32 1.813(12) 4_566 ?
K7 O11 2.700(4) . ?
K7 O15A 2.798(9) . ?
K7 Se2 3.3620(16) 4_566 ?
K7 O15 3.371(13) . ?
K7A O15A 1.827(11) . ?
K7A O32 2.533(13) 4_566 ?
K7A O15 2.537(15) . ?
K7A O31 2.713(10) 4_566 ?
K7A O11 3.229(5) . ?
K7A Se2 3.270(3) 4_566 ?
K7A K6 3.759(4) 2_674 ?
Na1 O31 0.927(8) . ?
Na1 O33 1.821(7) . ?
Na1 N43 2.937(5) 4_476 ?
Na1 N12 3.018(4) 4_466 ?
O14 O33 1.085(7) . ?
O14 C14 1.445(5) . ?
C14 O32 1.240(12) . ?
O11 K6 2.838(3) 2_674 ?
O11 K2 3.286(3) 4_576 ?
O12 K4 2.918(3) 4_576 ?
O13 K2 3.157(4) 3_646 ?
O13 K5 3.300(4) 1_455 ?
O15 O15A 1.214(14) . ?
O15 K6 2.678(8) 2_674 ?
O31 K7A 2.713(10) 4_466 ?
O31 K3 3.423(9) 1_455 ?
O32 K7 1.813(11) 4_466 ?
O32 K7A 2.533(13) 4_466 ?
